data_7008112
loop_
_publ_author_name
'Cowley, Andrew R.'
'Dilworth, Jonathan R.'
'Nairn, Alison K.'
'Robbie, Alasdair J.'

_publ_section_title
;
 Preparation and characterization of diarylphosphazene and
 diarylphosphinohydrazide complexes of titanium, tungsten and ruthenium
 and phosphorylketimido complexes of rhenium.
;
_journal_issue 4
_journal_name_full 'Dalton transactions (Cambridge, England : 2003)'
_journal_page_first 680
_journal_page_last 693
_journal_paper_doi 10.1039/b417068g
_journal_year 2005
_chemical_absolute_configuration ad
_chemical_compound_source
;
?
;
_chemical_formula_moiety ' C27 H36 Cl2 N3 P Ru, C H2 Cl2 '
_chemical_formula_sum 'C28 H38 Cl4 N3 P Ru'
_chemical_formula_weight 690.48
_chemical_name_systematic
;
?
;
_space_group_IT_number 19
_symmetry_cell_setting orthorhombic
_symmetry_space_group_name_Hall 'P 2ac 2ab'
_symmetry_space_group_name_H-M 'P 21 21 21'
_atom_sites_solution_hydrogens geom
_atom_sites_solution_primary direct
_cell_angle_alpha 90
_cell_angle_beta 90
_cell_angle_gamma 90
_cell_formula_units_Z 4
_cell_length_a 7.4308(2)
_cell_length_b 13.7935(2)
_cell_length_c 29.5131(4)
_cell_measurement_reflns_used 23307
_cell_measurement_temperature 150
_cell_measurement_theta_max 28
_cell_measurement_theta_min 5
_cell_volume 3025.00(10)
_computing_cell_refinement
;
KappaCCD software 'DENZO' (Otwinowski & Minor, 1996)
;
_computing_data_collection
;
KappaCCD software 'Collect' (Nonius, 2000)
;
_computing_data_reduction
;
KappaCCD software 'DENZO' (Otwinowski & Minor, 1996)
;
_computing_publication_material
;
CRYSTALS (Watkin et al, 2001)
;
_computing_structure_refinement
;
CRYSTALS (Watkin et al, 2001)
;
_computing_structure_solution 'SIR92 (Giacovazzo et al, 1992)'
_diffrn_ambient_temperature 150
_diffrn_measured_fraction_theta_full 0.997
_diffrn_measured_fraction_theta_max 0.997
_diffrn_measurement_device_type
;
Nonius KappaCCD
;
_diffrn_measurement_method \w
_diffrn_radiation_monochromator graphite
_diffrn_radiation_type 'Mo K\a'
_diffrn_radiation_wavelength 0.71073
_diffrn_reflns_av_R_equivalents 0.046
_diffrn_reflns_limit_h_max 9
_diffrn_reflns_limit_h_min -9
_diffrn_reflns_limit_k_max 17
_diffrn_reflns_limit_k_min -17
_diffrn_reflns_limit_l_max 38
_diffrn_reflns_limit_l_min -38
_diffrn_reflns_number 23307
_diffrn_reflns_theta_full 27.484
_diffrn_reflns_theta_max 27.484
_diffrn_reflns_theta_min 5.186
_diffrn_standards_decay_% 0.00
_diffrn_standards_interval_count 0
_diffrn_standards_interval_time 0
_diffrn_standards_number 0
_exptl_absorpt_coefficient_mu 0.948
_exptl_absorpt_correction_T_max 0.86
_exptl_absorpt_correction_T_min 0.84
_exptl_absorpt_correction_type multi-scan
_exptl_absorpt_process_details
;
Denzo/Scalepack (Otwinowski & Minor, 1996)
;
_exptl_crystal_colour ' orange-brown '
_exptl_crystal_density_diffrn 1.516
_exptl_crystal_description ' fragment '
_exptl_crystal_F_000 1416
_exptl_crystal_size_max 0.18
_exptl_crystal_size_mid 0.18
_exptl_crystal_size_min 0.16
_refine_diff_density_max 0.60
_refine_diff_density_min -1.07
_refine_ls_abs_structure_details 'Flack, 2825 Friedel-pairs'
_refine_ls_abs_structure_Flack 0.05(4)
_refine_ls_extinction_method None
_refine_ls_goodness_of_fit_ref 1.0803
_refine_ls_hydrogen_treatment mixed
_refine_ls_matrix_type full
_refine_ls_number_parameters 337
_refine_ls_number_reflns 5178
_refine_ls_number_restraints 9
_refine_ls_R_factor_all 0.0611
_refine_ls_R_factor_gt 0.0398
_refine_ls_shift/su_max 0.012345
_refine_ls_structure_factor_coef F
_refine_ls_weighting_details
;
Method, part 1, Chebychev polynomial, (Watkin, 1994, Prince, 1982)
[weight] = 1.0/[A~0~*T~0~(x)+A~1~*T~1~(x) ... +A~n-1~]*T~n-1~(x)]
where A~i~ are the Chebychev coefficients listed below and x= Fcalc/Fmax
Method = Robust Weighting (Prince, 1982)
W = [weight] * [1-(deltaF/6*sigmaF)^2^]^2^
A~i~ are:
0.509 0.0845 0.260
;
_refine_ls_weighting_scheme calc
_refine_ls_wR_factor_all 0.0637
_refine_ls_wR_factor_gt 0.0438
_refine_ls_wR_factor_ref 0.0438
_reflns_limit_h_max 9
_reflns_limit_h_min -9
_reflns_limit_k_max 17
_reflns_limit_k_min 0
_reflns_limit_l_max 38
_reflns_limit_l_min 0
_reflns_number_gt 5178
_reflns_number_total 6723
_reflns_threshold_expression I>3.00u(I)
_cod_data_source_file b417068g.txt
_cod_data_source_block arc863
_cod_depositor_comments
;
The following automatic conversions were performed:
'_symmetry_cell_setting' value 'Orthorhombic' changed to 'orthorhombic'
according to '/home/adriana/struct/CIF-dictionaries/cif_core.dic'
dictionary named 'cif_core.dic' version 2.4.1 from 2010-06-29.

Automatic conversion script
Id: cif_fix_enum 1555 2011-01-17 13:19:09Z saulius 

The following automatic conversions were performed:
'_atom_site_refinement_disorder_group' tag replaced with
'_atom_site_disorder_group'.

Automatic conversion script
Id: cif_correct_tags 1440 2010-10-19 06:21:57Z saulius 
;
_cod_original_sg_symbol_H-M 'P 21 21 21 '
_cod_original_formula_sum ' C28 H38 Cl4 N3 P1 Ru1 '
_cod_database_code 7008112

loop_
_symmetry_equiv_pos_as_xyz
x,y,z
x+1/2,-y+1/2,-z
-x,y+1/2,-z+1/2
-x+1/2,-y,z+1/2

loop_
_atom_site_label
_atom_site_type_symbol
_atom_site_fract_x
_atom_site_fract_y
_atom_site_fract_z
_atom_site_U_iso_or_equiv
_atom_site_occupancy
_atom_site_adp_type
_atom_site_refinement_flags_posn
_atom_site_refinement_flags_adp
_atom_site_refinement_flags_occupancy
_atom_site_disorder_group
Ru1 Ru 0.39843(5) 0.46384(2) 0.268450(12) 0.0173 1.0000 Uani . . . .
Cl1 Cl 0.65705(14) 0.35726(8) 0.26378(4) 0.0264 1.0000 Uani . . . .
Cl2 Cl 0.59338(18) 0.57401(8) 0.30852(4) 0.0268 1.0000 Uani . . . .
P1 P 0.34470(14) 0.39342(8) 0.33863(4) 0.0173 1.0000 Uani . . . .
N1 N 0.5369(5) 0.3746(3) 0.36798(13) 0.0200 1.0000 Uani . . . .
N2 N 0.5299(5) 0.3054(3) 0.40414(13) 0.0199 1.0000 Uani . . . .
C1 C 0.5979(7) 0.2122(3) 0.38901(15) 0.0241 1.0000 Uani . . . .
C2 C 0.5901(8) 0.1394(3) 0.42771(17) 0.0289 1.0000 Uani . . . .
C3 C 0.6425(6) 0.3403(3) 0.44212(15) 0.0215 1.0000 Uani . . . .
C4 C 0.6336(6) 0.2688(3) 0.48079(15) 0.0237 1.0000 Uani . . . .
N3 N 0.6980(6) 0.1722(3) 0.46589(13) 0.0268 1.0000 Uani . . . .
C5 C 0.6881(8) 0.1029(5) 0.50295(19) 0.0395 1.0000 Uani . . . .
C6 C 0.2272(6) 0.2772(3) 0.33853(17) 0.0214 1.0000 Uani . . . .
C7 C 0.1370(6) 0.2430(4) 0.37697(16) 0.0244 1.0000 Uani . . . .
C8 C 0.0733(6) 0.1498(3) 0.37916(17) 0.0260 1.0000 Uani . . . .
C9 C 0.0988(7) 0.0866(3) 0.34242(18) 0.0303 1.0000 Uani . . . .
C10 C 0.1876(6) 0.1193(3) 0.30383(17) 0.0238 1.0000 Uani . . . .
C11 C 0.2516(6) 0.2143(3) 0.30206(16) 0.0208 1.0000 Uani . . . .
C12 C 0.2131(6) 0.4710(4) 0.37560(15) 0.0218 1.0000 Uani . . . .
C13 C 0.3018(6) 0.5390(4) 0.40158(16) 0.0262 1.0000 Uani . . . .
C14 C 0.2023(8) 0.6073(4) 0.42663(19) 0.0348 1.0000 Uani . . . .
C15 C 0.0156(8) 0.6071(4) 0.4245(2) 0.0343 1.0000 Uani . . . .
C16 C -0.0726(6) 0.5398(4) 0.39833(17) 0.0301 1.0000 Uani . . . .
C17 C 0.0254(6) 0.4712(4) 0.37430(16) 0.0231 1.0000 Uani . . . .
C18 C 0.3151(7) 0.4200(3) 0.19850(16) 0.0250 1.0000 Uani . . . .
C19 C 0.1717(6) 0.4024(3) 0.22953(18) 0.0268 1.0000 Uani . . . .
C20 C 0.1085(6) 0.4776(3) 0.25847(14) 0.0244 1.0000 Uani . . . .
C21 C 0.1833(6) 0.5721(3) 0.25707(16) 0.0251 1.0000 Uani . . . .
C22 C 0.3233(6) 0.5877(3) 0.22476(16) 0.0230 1.0000 Uani . . . .
C23 C 0.3890(7) 0.5165(3) 0.19620(14) 0.0252 1.0000 Uani . . . .
C24 C 0.3800(10) 0.3369(3) 0.16873(17) 0.0394 1.0000 Uani . . . .
C25 C 0.2321(12) 0.3141(6) 0.1337(2) 0.0605 1.0000 Uani . . . .
C26 C 0.5601(10) 0.3557(5) 0.1458(2) 0.0472 1.0000 Uani . . . .
C27 C 0.1211(7) 0.6504(4) 0.28827(18) 0.0333 1.0000 Uani . . . .
C28 C 0.061(3) 0.8567(13) 0.4719(6) 0.107(5) 0.575(7) Uiso D U P 1
Cl3 Cl 0.1095(8) 0.7784(3) 0.51900(16) 0.0524(9) 0.575(7) Uiso D U P 1
Cl4 Cl 0.2051(9) 0.9596(5) 0.46852(19) 0.1033(14) 0.575(7) Uiso D U P 1
C38 C 0.186(4) 0.8511(14) 0.4648(7) 0.107(5) 0.425(7) Uiso D U P 2
Cl13 Cl 0.1139(11) 0.7967(5) 0.5157(2) 0.0536(12) 0.425(7) Uiso D U P 2
Cl14 Cl 0.0936(13) 0.9659(6) 0.4625(2) 0.1061(16) 0.425(7) Uiso D U P 2
H1 H 0.621(8) 0.365(4) 0.3488(18) 0.025(14) 1.0000 Uiso . . . .
H11 H 0.7254 0.2196 0.3787 0.0289 1.0000 Uiso . . . .
H12 H 0.5226 0.1882 0.3632 0.0289 1.0000 Uiso . . . .
H21 H 0.4623 0.1317 0.4377 0.0346 1.0000 Uiso . . . .
H22 H 0.6373 0.0756 0.4169 0.0346 1.0000 Uiso . . . .
H31 H 0.5972 0.4048 0.4526 0.0258 1.0000 Uiso . . . .
H32 H 0.7700 0.3469 0.4317 0.0258 1.0000 Uiso . . . .
H41 H 0.7110 0.2923 0.5062 0.0284 1.0000 Uiso . . . .
H42 H 0.5063 0.2631 0.4914 0.0284 1.0000 Uiso . . . .
H51 H 0.7629 0.1264 0.5289 0.0474 1.0000 Uiso . . . .
H52 H 0.5602 0.0959 0.5130 0.0474 1.0000 Uiso . . . .
H53 H 0.7345 0.0386 0.4925 0.0474 1.0000 Uiso . . . .
H71 H 0.1187 0.2874 0.4034 0.0293 1.0000 Uiso . . . .
H81 H 0.0087 0.1268 0.4069 0.0312 1.0000 Uiso . . . .
H91 H 0.0534 0.0185 0.3440 0.0363 1.0000 Uiso . . . .
H101 H 0.2054 0.0748 0.2775 0.0285 1.0000 Uiso . . . .
H111 H 0.3157 0.2375 0.2743 0.0250 1.0000 Uiso . . . .
H131 H 0.4363 0.5399 0.4026 0.0314 1.0000 Uiso . . . .
H141 H 0.2660 0.6559 0.4460 0.0417 1.0000 Uiso . . . .
H151 H -0.0548 0.6562 0.4420 0.0412 1.0000 Uiso . . . .
H161 H -0.2070 0.5402 0.3966 0.0361 1.0000 Uiso . . . .
H171 H -0.0393 0.4214 0.3558 0.0278 1.0000 Uiso . . . .
H191 H 0.1152 0.3367 0.2310 0.0321 1.0000 Uiso . . . .
H201 H 0.0091 0.4634 0.2803 0.0292 1.0000 Uiso . . . .
H221 H 0.3771 0.6540 0.2226 0.0277 1.0000 Uiso . . . .
H231 H 0.4870 0.5318 0.1741 0.0302 1.0000 Uiso . . . .
H241 H 0.4023 0.2797 0.1888 0.0473 1.0000 Uiso . . . .
H251 H 0.2725 0.2596 0.1138 0.0725 1.0000 Uiso . . . .
H252 H 0.2087 0.3729 0.1148 0.0725 1.0000 Uiso . . . .
H253 H 0.1192 0.2951 0.1499 0.0725 1.0000 Uiso . . . .
H261 H 0.5937 0.2983 0.1269 0.0566 1.0000 Uiso . . . .
H262 H 0.6545 0.3668 0.1693 0.0566 1.0000 Uiso . . . .
H263 H 0.5502 0.4143 0.1260 0.0566 1.0000 Uiso . . . .
H271 H 0.0227 0.6249 0.3081 0.0400 1.0000 Uiso . . . .
H272 H 0.2240 0.6724 0.3075 0.0400 1.0000 Uiso . . . .
H273 H 0.0748 0.7063 0.2701 0.0400 1.0000 Uiso . . . .
H281 H -0.0656 0.8799 0.4748 0.1278 0.575 Uiso . . . 1
H282 H 0.0744 0.8184 0.4434 0.1278 0.575 Uiso . . . 1
H381 H 0.3202 0.8554 0.4644 0.1283 0.425 Uiso . . . 2
H382 H 0.1438 0.8119 0.4384 0.1283 0.425 Uiso . . . 2

loop_
_atom_site_aniso_label
_atom_site_aniso_U_11
_atom_site_aniso_U_22
_atom_site_aniso_U_33
_atom_site_aniso_U_23
_atom_site_aniso_U_13
_atom_site_aniso_U_12
Ru1 0.01731(15) 0.01582(14) 0.01881(14) 0.00237(15) -0.00169(15) -0.00223(15)
Cl1 0.0233(5) 0.0288(5) 0.0271(5) 0.0002(5) 0.0031(5) 0.0047(4)
Cl2 0.0284(5) 0.0234(5) 0.0285(5) 0.0018(4) -0.0061(5) -0.0081(5)
P1 0.0149(5) 0.0176(5) 0.0194(5) 0.0019(4) -0.0009(4) -0.0012(4)
N1 0.0154(17) 0.025(2) 0.0199(19) 0.0054(16) 0.0000(16) 0.0032(15)
N2 0.0184(17) 0.023(2) 0.0181(18) 0.0041(15) -0.0036(15) 0.0024(15)
C1 0.026(2) 0.025(2) 0.021(2) 0.0024(17) -0.002(2) 0.007(2)
C2 0.031(2) 0.022(2) 0.034(2) 0.0038(19) -0.007(2) 0.003(2)
C3 0.016(2) 0.027(2) 0.021(2) -0.0017(18) -0.0020(17) 0.0003(17)
C4 0.025(3) 0.025(2) 0.020(2) 0.0043(17) -0.0036(19) 0.0012(19)
N3 0.029(2) 0.030(2) 0.022(2) 0.0075(17) -0.0012(17) 0.0022(18)
C5 0.037(3) 0.049(4) 0.033(3) 0.017(3) -0.007(2) 0.004(3)
C6 0.0133(19) 0.023(2) 0.028(2) 0.0081(19) -0.0040(18) 0.0022(17)
C7 0.020(2) 0.029(2) 0.024(2) 0.0059(19) 0.0010(18) 0.0000(18)
C8 0.023(3) 0.020(2) 0.034(2) 0.0120(19) 0.001(2) 0.0015(19)
C9 0.023(2) 0.024(2) 0.043(3) 0.001(2) -0.005(3) -0.008(2)
C10 0.018(2) 0.023(2) 0.031(2) -0.001(2) -0.0069(19) -0.0013(18)
C11 0.018(2) 0.023(2) 0.021(2) 0.0027(18) -0.0014(17) 0.0013(18)
C12 0.019(2) 0.022(2) 0.024(2) 0.006(2) 0.0013(17) -0.001(2)
C13 0.022(2) 0.029(2) 0.028(2) -0.002(2) 0.0007(18) -0.003(2)
C14 0.036(3) 0.034(3) 0.035(3) -0.012(2) 0.000(2) 0.000(2)
C15 0.037(3) 0.024(3) 0.041(3) -0.006(2) 0.006(2) 0.009(2)
C16 0.022(2) 0.035(3) 0.034(2) -0.004(2) 0.0078(19) 0.007(2)
C17 0.021(2) 0.024(2) 0.024(2) 0.004(2) -0.0011(17) -0.003(2)
C18 0.035(3) 0.022(2) 0.018(2) 0.0004(19) -0.006(2) -0.003(2)
C19 0.027(2) 0.026(2) 0.028(2) 0.008(2) -0.011(2) -0.0122(18)
C20 0.0182(18) 0.027(2) 0.028(2) 0.0092(17) -0.0094(19) -0.001(2)
C21 0.020(2) 0.025(2) 0.030(3) 0.0067(19) -0.0045(19) 0.0022(18)
C22 0.024(2) 0.018(2) 0.026(2) 0.0073(18) -0.0050(19) -0.0044(17)
C23 0.031(2) 0.027(2) 0.0174(19) 0.0063(17) -0.005(2) -0.003(2)
C24 0.069(4) 0.018(2) 0.032(3) -0.0040(19) -0.004(3) -0.002(3)
C25 0.087(6) 0.058(5) 0.036(3) -0.014(3) -0.015(4) -0.021(4)
C26 0.074(5) 0.038(3) 0.029(3) -0.003(2) 0.012(3) 0.014(3)
C27 0.030(3) 0.029(2) 0.041(3) 0.005(2) 0.000(2) 0.004(2)

loop_
_atom_type_symbol
_atom_type_scat_dispersion_real
_atom_type_scat_dispersion_imag
_atom_type_scat_Cromer_Mann_a1
_atom_type_scat_Cromer_Mann_b1
_atom_type_scat_Cromer_Mann_a2
_atom_type_scat_Cromer_Mann_b2
_atom_type_scat_Cromer_Mann_a3
_atom_type_scat_Cromer_Mann_b3
_atom_type_scat_Cromer_Mann_a4
_atom_type_scat_Cromer_Mann_b4
_atom_type_scat_Cromer_Mann_c
_atom_type_scat_source
'C   ' 0.0033 0.0016 2.3100 20.8439 1.0200 10.2075 1.5886 0.5687 0.8650 51.6512 0.2156 International_Tables_Vol_IV_Table_2.2B
'H   ' 0.0000 0.0000 0.4930 10.5109 0.3229 26.1257 0.1402 3.1424 0.0408 57.7998 0.0030 International_Tables_Vol_IV_Table_2.2B
'Cl  ' 0.1484 0.1585 11.4604 0.0104 7.1964 1.1662 6.2556 18.5194 1.6455 47.7784 -9.5574 International_Tables_Vol_IV_Table_2.2B
'N   ' 0.0061 0.0033 12.2126 0.0057 3.1322 9.8933 2.0125 28.9975 1.1663 0.5826 -11.5290 International_Tables_Vol_IV_Table_2.2B
'P   ' 0.1023 0.0942 6.4345 1.9067 4.1791 27.1570 1.7800 0.5260 1.4908 68.1645 1.1149 International_Tables_Vol_IV_Table_2.2B
'Ru  ' -1.2594 0.8363 19.2674 0.8085 12.9182 8.4347 4.8634 24.7997 1.5676 94.2928 5.3787 International_Tables_Vol_IV_Table_2.2B

loop_
_geom_angle_atom_site_label_1
_geom_angle_site_symmetry_1
_geom_angle_atom_site_label_2
_geom_angle_site_symmetry_2
_geom_angle_atom_site_label_3
_geom_angle_site_symmetry_3
_geom_angle
_geom_angle_publ_flag
Cl1 . Ru1 . Cl2 . 86.20(4) yes
Cl1 . Ru1 . P1 . 86.18(4) yes
Cl2 . Ru1 . P1 . 85.95(4) yes
Cl1 . Ru1 . C18 . 90.18(14) yes
Cl2 . Ru1 . C18 . 142.11(13) yes
P1 . Ru1 . C18 . 131.46(13) yes
Cl1 . Ru1 . C19 . 110.04(14) yes
Cl2 . Ru1 . C19 . 162.94(13) yes
P1 . Ru1 . C19 . 99.92(13) yes
C18 . Ru1 . C19 . 37.40(19) yes
Cl1 . Ru1 . C20 . 145.86(12) yes
Cl2 . Ru1 . C20 . 127.22(12) yes
P1 . Ru1 . C20 . 89.25(11) yes
C18 . Ru1 . C20 . 68.03(18) yes
C19 . Ru1 . C20 . 37.82(18) yes
Cl1 . Ru1 . C21 . 166.76(13) yes
Cl2 . Ru1 . C21 . 94.77(13) yes
P1 . Ru1 . C21 . 107.06(13) yes
C18 . Ru1 . C21 . 80.93(19) yes
C19 . Ru1 . C21 . 68.22(18) yes
Cl1 . Ru1 . C22 . 129.45(13) yes
Cl2 . Ru1 . C22 . 87.17(12) yes
P1 . Ru1 . C22 . 143.09(13) yes
C18 . Ru1 . C22 . 66.49(17) yes
C19 . Ru1 . C22 . 78.50(17) yes
Cl1 . Ru1 . C23 . 99.57(13) yes
Cl2 . Ru1 . C23 . 106.26(12) yes
P1 . Ru1 . C23 . 166.73(13) yes
C18 . Ru1 . C23 . 37.41(16) yes
C19 . Ru1 . C23 . 66.90(18) yes
C20 . Ru1 . C21 . 37.63(16) yes
C20 . Ru1 . C22 . 66.75(16) yes
C21 . Ru1 . C22 . 37.64(17) yes
C20 . Ru1 . C23 . 79.26(18) yes
C21 . Ru1 . C23 . 67.45(18) yes
C22 . Ru1 . C23 . 36.08(17) yes
Ru1 . P1 . N1 . 112.09(15) yes
Ru1 . P1 . C6 . 116.63(17) yes
N1 . P1 . C6 . 105.6(2) yes
Ru1 . P1 . C12 . 112.49(16) yes
N1 . P1 . C12 . 103.8(2) yes
C6 . P1 . C12 . 105.1(2) yes
P1 . N1 . N2 . 117.0(3) yes
P1 . N1 . H1 . 108(4) no
N2 . N1 . H1 . 114(4) no
N1 . N2 . C1 . 110.4(4) yes
N1 . N2 . C3 . 109.1(3) yes
C1 . N2 . C3 . 108.9(4) yes
N2 . C1 . C2 . 109.9(4) yes
N2 . C1 . H11 . 109.373 no
C2 . C1 . H11 . 109.373 no
N2 . C1 . H12 . 109.373 no
C2 . C1 . H12 . 109.373 no
H11 . C1 . H12 . 109.467 no
C1 . C2 . N3 . 110.8(4) yes
C1 . C2 . H21 . 109.133 no
N3 . C2 . H21 . 109.133 no
C1 . C2 . H22 . 109.133 no
N3 . C2 . H22 . 109.133 no
H21 . C2 . H22 . 109.467 no
N2 . C3 . C4 . 109.6(4) yes
N2 . C3 . H31 . 109.446 no
C4 . C3 . H31 . 109.446 no
N2 . C3 . H32 . 109.446 no
C4 . C3 . H32 . 109.446 no
H31 . C3 . H32 . 109.466 no
C3 . C4 . N3 . 110.4(4) yes
C3 . C4 . H41 . 109.233 no
N3 . C4 . H41 . 109.233 no
C3 . C4 . H42 . 109.233 no
N3 . C4 . H42 . 109.233 no
H41 . C4 . H42 . 109.467 no
C2 . N3 . C4 . 109.3(4) yes
C2 . N3 . C5 . 110.5(4) yes
C4 . N3 . C5 . 110.6(4) yes
N3 . C5 . H51 . 109.466 no
N3 . C5 . H52 . 109.467 no
H51 . C5 . H52 . 109.475 no
N3 . C5 . H53 . 109.467 no
H51 . C5 . H53 . 109.476 no
H52 . C5 . H53 . 109.476 no
P1 . C6 . C7 . 121.6(4) yes
P1 . C6 . C11 . 119.1(4) yes
C7 . C6 . C11 . 118.5(4) yes
C6 . C7 . C8 . 121.3(5) yes
C6 . C7 . H71 . 119.345 no
C8 . C7 . H71 . 119.345 no
C7 . C8 . C9 . 119.9(4) yes
C7 . C8 . H81 . 120.045 no
C9 . C8 . H81 . 120.045 no
C8 . C9 . C10 . 119.7(4) yes
C8 . C9 . H91 . 120.147 no
C10 . C9 . H91 . 120.146 no
C9 . C10 . C11 . 119.8(4) yes
C9 . C10 . H101 . 120.110 no
C11 . C10 . H101 . 120.110 no
C6 . C11 . C10 . 120.8(4) yes
C6 . C11 . H111 . 119.617 no
C10 . C11 . H111 . 119.617 no
P1 . C12 . C13 . 118.5(3) yes
P1 . C12 . C17 . 121.6(4) yes
C13 . C12 . C17 . 119.4(5) yes
C12 . C13 . C14 . 119.8(4) yes
C12 . C13 . H131 . 120.120 no
C14 . C13 . H131 . 120.120 no
C13 . C14 . C15 . 120.0(5) yes
C13 . C14 . H141 . 119.998 no
C15 . C14 . H141 . 119.998 no
C14 . C15 . C16 . 120.2(5) yes
C14 . C15 . H151 . 119.896 no
C16 . C15 . H151 . 119.896 no
C15 . C16 . C17 . 119.8(4) yes
C15 . C16 . H161 . 120.087 no
C17 . C16 . H161 . 120.087 no
C12 . C17 . C16 . 120.8(5) yes
C12 . C17 . H171 . 119.615 no
C16 . C17 . H171 . 119.615 no
Ru1 . C18 . C19 . 70.1(3) yes
Ru1 . C18 . C23 . 71.9(3) yes
C19 . C18 . C23 . 118.2(4) yes
Ru1 . C18 . C24 . 130.4(4) yes
C19 . C18 . C24 . 118.6(5) yes
C23 . C18 . C24 . 123.2(5) yes
Ru1 . C19 . C18 . 72.5(3) yes
Ru1 . C19 . C20 . 70.1(3) yes
C18 . C19 . C20 . 120.5(4) yes
Ru1 . C19 . H191 . 130.277 no
C18 . C19 . H191 . 119.735 no
C20 . C19 . H191 . 119.735 no
Ru1 . C20 . C19 . 72.1(3) yes
Ru1 . C20 . C21 . 72.4(2) yes
C19 . C20 . C21 . 121.5(4) yes
Ru1 . C20 . H201 . 128.726 no
C19 . C20 . H201 . 119.229 no
C21 . C20 . H201 . 119.228 no
Ru1 . C21 . C20 . 70.0(3) yes
Ru1 . C21 . C22 . 71.1(3) yes
C20 . C21 . C22 . 116.3(4) yes
Ru1 . C21 . C27 . 128.2(3) yes
C20 . C21 . C27 . 121.7(4) yes
C22 . C21 . C27 . 121.9(4) yes
Ru1 . C22 . C21 . 71.2(3) yes
Ru1 . C22 . C23 . 73.6(3) yes
C21 . C22 . C23 . 123.8(4) yes
Ru1 . C22 . H221 . 129.944 no
C21 . C22 . H221 . 118.079 no
C23 . C22 . H221 . 118.079 no
Ru1 . C23 . C18 . 70.7(2) yes
Ru1 . C23 . C22 . 70.3(3) yes
C18 . C23 . C22 . 119.5(4) yes
Ru1 . C23 . H231 . 131.441 no
C18 . C23 . H231 . 120.239 no
C22 . C23 . H231 . 120.239 no
C18 . C24 . C25 . 108.3(6) yes
C18 . C24 . C26 . 114.0(5) yes
C25 . C24 . C26 . 111.3(5) yes
C18 . C24 . H241 . 107.775 no
C25 . C24 . H241 . 110.703 no
C26 . C24 . H241 . 104.582 no
C24 . C25 . H251 . 109.466 no
C24 . C25 . H252 . 109.467 no
H251 . C25 . H252 . 109.476 no
C24 . C25 . H253 . 109.466 no
H251 . C25 . H253 . 109.476 no
H252 . C25 . H253 . 109.476 no
C24 . C26 . H261 . 109.467 no
C24 . C26 . H262 . 109.467 no
H261 . C26 . H262 . 109.476 no
C24 . C26 . H263 . 109.467 no
H261 . C26 . H263 . 109.476 no
H262 . C26 . H263 . 109.476 no
C21 . C27 . H271 . 109.467 no
C21 . C27 . H272 . 109.467 no
H271 . C27 . H272 . 109.476 no
C21 . C27 . H273 . 109.467 no
H271 . C27 . H273 . 109.476 no
H272 . C27 . H273 . 109.476 no
Cl3 . C28 . Cl4 . 113.8(9) yes
Cl3 . C28 . H281 . 108.360 no
Cl4 . C28 . H281 . 108.361 no
Cl3 . C28 . H282 . 108.380 no
Cl4 . C28 . H282 . 108.382 no
H281 . C28 . H282 . 109.467 no
Cl13 . C38 . Cl14 . 107.7(10) yes
Cl13 . C38 . H381 . 109.931 no
Cl14 . C38 . H381 . 109.930 no
Cl13 . C38 . H382 . 109.892 no
Cl14 . C38 . H382 . 109.889 no
H381 . C38 . H382 . 109.468 no

loop_
_geom_bond_atom_site_label_1
_geom_bond_site_symmetry_1
_geom_bond_atom_site_label_2
_geom_bond_site_symmetry_2
_geom_bond_distance
_geom_bond_publ_flag
Ru1 . Cl1 . 2.4235(11) yes
Ru1 . Cl2 . 2.4097(11) yes
Ru1 . P1 . 2.3222(12) yes
Ru1 . C18 . 2.238(5) yes
Ru1 . C19 . 2.208(4) yes
Ru1 . C20 . 2.182(5) yes
Ru1 . C21 . 2.213(5) yes
Ru1 . C22 . 2.212(4) yes
Ru1 . C23 . 2.253(4) yes
P1 . N1 . 1.691(4) yes
P1 . C6 . 1.825(5) yes
P1 . C12 . 1.814(5) yes
N1 . N2 . 1.432(5) yes
N1 . H1 . 0.86(6) no
N2 . C1 . 1.453(6) yes
N2 . C3 . 1.479(6) yes
C1 . C2 . 1.521(6) yes
C1 . H11 . 1.000 no
C1 . H12 . 1.000 no
C2 . N3 . 1.455(6) yes
C2 . H21 . 1.000 no
C2 . H22 . 1.000 no
C3 . C4 . 1.510(6) yes
C3 . H31 . 1.000 no
C3 . H32 . 1.000 no
C4 . N3 . 1.482(6) yes
C4 . H41 . 1.000 no
C4 . H42 . 1.000 no
N3 . C5 . 1.455(7) yes
C5 . H51 . 1.000 no
C5 . H52 . 1.000 no
C5 . H53 . 1.000 no
C6 . C7 . 1.400(7) yes
C6 . C11 . 1.395(7) yes
C7 . C8 . 1.372(7) yes
C7 . H71 . 1.000 no
C8 . C9 . 1.404(7) yes
C8 . H81 . 1.000 no
C9 . C10 . 1.391(7) yes
C9 . H91 . 1.000 no
C10 . C11 . 1.395(7) yes
C10 . H101 . 1.000 no
C11 . H111 . 1.000 no
C12 . C13 . 1.380(7) yes
C12 . C17 . 1.395(6) yes
C13 . C14 . 1.407(8) yes
C13 . H131 . 1.000 no
C14 . C15 . 1.388(7) yes
C14 . H141 . 1.000 no
C15 . C16 . 1.374(8) yes
C15 . H151 . 1.000 no
C16 . C17 . 1.389(7) yes
C16 . H161 . 1.000 no
C17 . H171 . 1.000 no
C18 . C19 . 1.426(7) yes
C18 . C23 . 1.441(6) yes
C18 . C24 . 1.523(7) yes
C19 . C20 . 1.423(7) yes
C19 . H191 . 1.000 no
C20 . C21 . 1.418(6) yes
C20 . H201 . 1.000 no
C21 . C22 . 1.428(7) yes
C21 . C27 . 1.492(7) yes
C22 . C23 . 1.383(7) yes
C22 . H221 . 1.000 no
C23 . H231 . 1.000 no
C24 . C25 . 1.541(9) yes
C24 . C26 . 1.522(10) yes
C24 . H241 . 1.000 no
C25 . H251 . 1.000 no
C25 . H252 . 1.000 no
C25 . H253 . 1.000 no
C26 . H261 . 1.000 no
C26 . H262 . 1.000 no
C26 . H263 . 1.000 no
C27 . H271 . 1.000 no
C27 . H272 . 1.000 no
C27 . H273 . 1.000 no
C28 . Cl3 . 1.795(14) yes
C28 . Cl4 . 1.780(15) yes
C28 . H281 . 1.000 no
C28 . H282 . 1.000 no
C38 . Cl13 . 1.762(16) yes
C38 . Cl14 . 1.728(16) yes
C38 . H381 . 1.000 no
C38 . H382 . 1.000 no

loop_
_geom_hbond_atom_site_label_D
_geom_hbond_atom_site_label_H
_geom_hbond_atom_site_label_A
_geom_hbond_distance_DH
_geom_hbond_distance_HA
_geom_hbond_distance_DA
_geom_hbond_angle_DHA
_geom_hbond_publ_flag
N1 H1 Cl1 0.86(6) 2.52(6) 3.211(4) 138(5) yes
